data_7719970
loop_
_publ_author_name
'Noonikara Poyil, Anurag'
'Phan, Vo Quang Huy'
'Vanga, Mukundam'
'Boretskyi, Andrii'
'Mykhailiuk, Pavel K.'
'Dias, Rasika'

_publ_section_title
;
 Fluorinated B-phenylated scorpionates as tunable platforms for
 stabilizing thallium(I) and silver(I)-ethylene complexes
;
_journal_name_full 'Dalton Transactions'
_journal_paper_doi 10.1039/D5DT02782A
_journal_year 2026
_chemical_formula_moiety 'C26 H20 Ag B F6 N2, C H2 Cl2'
_chemical_formula_sum 'C27 H22 Ag B Cl2 F6 N2'
_chemical_formula_weight 678.04
_space_group_crystal_system monoclinic
_space_group_IT_number 14
_space_group_name_Hall '-P 2ybc'
_space_group_name_H-M_alt 'P 1 21/c 1'
_atom_sites_solution_hydrogens mixed
_audit_creation_date 2022-06-29
_audit_creation_method
;
Olex2 1.5
(compiled 2022.04.07 svn.rca3783a0 for OlexSys, GUI svn.r6498)
;
_audit_update_record
;
2025-10-30 deposited with the CCDC.	2025-12-03 downloaded from the CCDC.
;
_cell_angle_alpha 90
_cell_angle_beta 91.3820(10)
_cell_angle_gamma 90
_cell_formula_units_Z 4
_cell_length_a 15.9889(12)
_cell_length_b 16.2352(13)
_cell_length_c 10.0306(8)
_cell_measurement_reflns_used 9857
_cell_measurement_temperature 99.98
_cell_measurement_theta_max 30.99
_cell_measurement_theta_min 2.39
_cell_volume 2603.0(4)
_computing_cell_refinement 'SAINT V8.40A (Bruker, 2019)'
_computing_data_collection 'APEX3 Ver. 2016.5-0 (Bruker-AXS, 2016)'
_computing_data_reduction 'SAINT V8.40A (Bruker, 2019)'
_computing_molecular_graphics 'OLEX2 (Dolomanov et al., 2009)'
_computing_publication_material 'OLEX2 (Dolomanov et al., 2009)'
_computing_structure_refinement 'SHELXL (Sheldrick, 2015b)'
_computing_structure_solution 'SHELXT (Sheldrick, 2015a)'
_diffrn_ambient_temperature 99.98
_diffrn_detector 'charge-coupled device (CCD) area detector'
_diffrn_detector_area_resol_mean 8
_diffrn_detector_type 'Bruker ApexII'
_diffrn_measured_fraction_theta_full 1.000
_diffrn_measured_fraction_theta_max 0.939
_diffrn_measurement_device 'three-circle diffractometer'
_diffrn_measurement_device_type 'Bruker Smart ApexII'
_diffrn_measurement_method '\f and \w scans'
_diffrn_radiation_collimation 'focusing mirrors'
_diffrn_radiation_detector 'Bruker ApexII'
_diffrn_radiation_monochromator graphite
_diffrn_radiation_probe x-ray
_diffrn_radiation_type 'Mo K\a'
_diffrn_radiation_wavelength 0.71073
_diffrn_radiation_xray_symbol K-L~3~
_diffrn_reflns_av_R_equivalents 0.0153
_diffrn_reflns_av_unetI/netI 0.0135
_diffrn_reflns_Laue_measured_fraction_full 1.000
_diffrn_reflns_Laue_measured_fraction_max 0.939
_diffrn_reflns_limit_h_max 22
_diffrn_reflns_limit_h_min -23
_diffrn_reflns_limit_k_max 22
_diffrn_reflns_limit_k_min -23
_diffrn_reflns_limit_l_max 13
_diffrn_reflns_limit_l_min -14
_diffrn_reflns_number 29779
_diffrn_reflns_point_group_measured_fraction_full 1.000
_diffrn_reflns_point_group_measured_fraction_max 0.939
_diffrn_reflns_theta_full 25.242
_diffrn_reflns_theta_max 31.000
_diffrn_reflns_theta_min 1.788
_diffrn_source 'sealed X-ray tube'
_diffrn_source_current 30.0
_diffrn_source_power 1.5
_diffrn_source_voltage 50.0
_diffrn_standards_number 0
_exptl_absorpt_coefficient_mu 1.044
_exptl_absorpt_correction_T_max 0.7462
_exptl_absorpt_correction_T_min 0.6263
_exptl_absorpt_correction_type multi-scan
_exptl_absorpt_process_details
;
SADABS-2016/2 (Bruker,2016/2) was used for absorption correction.
wR2(int) was 0.0882 before and 0.0291 after correction.
The Ratio of minimum to maximum transmission is 0.8393.
The \l/2 correction factor is Not present.
;
_exptl_crystal_colour colourless
_exptl_crystal_colour_primary colourless
_exptl_crystal_density_diffrn 1.730
_exptl_crystal_density_method 'not measured'
_exptl_crystal_description block
_exptl_crystal_F_000 1352
_exptl_crystal_size_max 0.49
_exptl_crystal_size_mid 0.3
_exptl_crystal_size_min 0.157
_refine_diff_density_max 1.040
_refine_diff_density_min -1.049
_refine_diff_density_rms 0.062
_refine_ls_extinction_method none
_refine_ls_goodness_of_fit_ref 1.032
_refine_ls_hydrogen_treatment mixed
_refine_ls_matrix_type full
_refine_ls_number_parameters 368
_refine_ls_number_reflns 7804
_refine_ls_number_restraints 0
_refine_ls_restrained_S_all 1.032
_refine_ls_R_factor_all 0.0220
_refine_ls_R_factor_gt 0.0202
_refine_ls_shift/su_max 0.002
_refine_ls_shift/su_mean 0.000
_refine_ls_structure_factor_coef Fsqd
_refine_ls_weighting_details 'w=1/[\s^2^(Fo^2^)+(0.0200P)^2^+2.1563P] where P=(Fo^2^+2Fc^2^)/3'
_refine_ls_weighting_scheme calc
_refine_ls_wR_factor_gt 0.0489
_refine_ls_wR_factor_ref 0.0497
_reflns_Friedel_coverage 0.000
_reflns_number_gt 7351
_reflns_number_total 7804
_reflns_threshold_expression 'I > 2\s(I)'
_cod_data_source_file d5dt02782a2.cif
_cod_data_source_block dia56a_a
_cod_database_code 7719970
_shelx_shelxl_version_number 2018/3
_shelx_space_group_comment
;
The symmetry employed for this shelxl refinement is uniquely defined
by the following loop, which should always be used as a source of
symmetry information in preference to the above space-group names.
They are only intended as comments.
;
_shelx_estimated_absorpt_t_max 0.853
_shelx_estimated_absorpt_t_min 0.629
_olex2_refinement_description
;
1. Fixed Uiso
 At 1.2 times of:
  All C(H) groups, All C(H,H) groups
2.a Secondary CH2 refined with riding coordinates:
 C27(H27A,H27B)
2.b Aromatic/amide H refined with riding coordinates:
 C3(H3), C4(H4), C5(H5), C9(H9), C10(H10), C11(H11), C14(H14), C15(H15),
 C16(H16), C17(H17), C18(H18), C20(H20), C21(H21), C22(H22), C23(H23), C24(H24)
;
_olex2_submission_special_instructions 'No special instructions were received'

loop_
_space_group_symop_operation_xyz
'x, y, z'
'-x, y+1/2, -z+1/2'
'-x, -y, -z'
'x, -y-1/2, z-1/2'

loop_
_atom_site_label
_atom_site_type_symbol
_atom_site_fract_x
_atom_site_fract_y
_atom_site_fract_z
_atom_site_U_iso_or_equiv
_atom_site_adp_type
_atom_site_occupancy
_atom_site_site_symmetry_order
_atom_site_calc_flag
_atom_site_refinement_flags_posn
_atom_site_refinement_flags_adp
_atom_site_refinement_flags_occupancy
_atom_site_disorder_assembly
_atom_site_disorder_group
Ag Ag 0.34565(2) 0.43182(2) 0.17515(2) 0.01192(3) Uani 1 1 d . . . . .
F1 F 0.53175(5) 0.44814(5) 0.22151(8) 0.02149(16) Uani 1 1 d . . . . .
F2 F 0.61837(5) 0.38259(5) 0.35118(8) 0.02042(16) Uani 1 1 d . . . . .
F3 F 0.52666(5) 0.31576(5) 0.23297(8) 0.02079(16) Uani 1 1 d . . . . .
F4 F 0.43213(5) 0.58476(5) 0.07960(8) 0.02160(16) Uani 1 1 d . . . . .
F5 F 0.31637(5) 0.60311(5) -0.03098(8) 0.02226(17) Uani 1 1 d . . . . .
F6 F 0.38749(6) 0.70763(5) 0.03985(9) 0.02529(18) Uani 1 1 d . . . . .
N1 N 0.40010(6) 0.41325(6) 0.38482(10) 0.01114(17) Uani 1 1 d . . . . .
N2 N 0.30365(6) 0.55589(6) 0.25449(10) 0.01141(18) Uani 1 1 d . . . . .
C1 C 0.34068(7) 0.41872(7) 0.47928(11) 0.0110(2) Uani 1 1 d . . . . .
C2 C 0.47815(7) 0.38942(7) 0.41894(12) 0.0122(2) Uani 1 1 d . . . . .
C3 C 0.50384(8) 0.36691(8) 0.54639(12) 0.0156(2) Uani 1 1 d . . . . .
H3 H 0.560264 0.352466 0.566951 0.019 Uiso 1 1 calc R U . . .
C4 C 0.44291(8) 0.36648(8) 0.64293(12) 0.0167(2) Uani 1 1 d . . . . .
H4 H 0.456280 0.348866 0.731213 0.020 Uiso 1 1 calc R U . . .
C5 C 0.36248(8) 0.39200(8) 0.60905(12) 0.0142(2) Uani 1 1 d . . . . .
H5 H 0.320928 0.391447 0.675164 0.017 Uiso 1 1 calc R U . . .
C6 C 0.53863(7) 0.38449(8) 0.30622(12) 0.0146(2) Uani 1 1 d . . . . .
C7 C 0.26135(7) 0.54824(7) 0.36988(11) 0.0113(2) Uani 1 1 d . . . . .
C8 C 0.31538(7) 0.63076(7) 0.20085(12) 0.0128(2) Uani 1 1 d . . . . .
C9 C 0.28512(8) 0.70315(8) 0.25311(13) 0.0160(2) Uani 1 1 d . . . . .
H9 H 0.294568 0.754779 0.211523 0.019 Uiso 1 1 calc R U . . .
C10 C 0.23998(8) 0.69690(8) 0.36995(13) 0.0170(2) Uani 1 1 d . . . . .
H10 H 0.217065 0.744697 0.409727 0.020 Uiso 1 1 calc R U . . .
C11 C 0.22900(8) 0.62033(7) 0.42716(12) 0.0146(2) Uani 1 1 d . . . . .
H11 H 0.198801 0.616237 0.507309 0.017 Uiso 1 1 calc R U . . .
C12 C 0.36282(8) 0.63157(8) 0.07264(12) 0.0153(2) Uani 1 1 d . . . . .
C13 C 0.20897(7) 0.39486(7) 0.31463(11) 0.0116(2) Uani 1 1 d . . . . .
C14 C 0.21950(8) 0.30884(7) 0.32006(12) 0.0151(2) Uani 1 1 d . . . . .
H14 H 0.253703 0.286059 0.389487 0.018 Uiso 1 1 calc R U . . .
C15 C 0.18158(8) 0.25571(8) 0.22732(14) 0.0181(2) Uani 1 1 d . . . . .
H15 H 0.189783 0.197923 0.234840 0.022 Uiso 1 1 calc R U . . .
C16 C 0.13177(8) 0.28743(8) 0.12387(13) 0.0191(2) Uani 1 1 d . . . . .
H16 H 0.106313 0.251671 0.059857 0.023 Uiso 1 1 calc R U . . .
C17 C 0.11971(9) 0.37207(8) 0.11533(13) 0.0190(2) Uani 1 1 d . . . . .
H17 H 0.085615 0.394352 0.045336 0.023 Uiso 1 1 calc R U . . .
C18 C 0.15754(8) 0.42444(8) 0.20928(13) 0.0153(2) Uani 1 1 d . . . . .
H18 H 0.148238 0.482072 0.201853 0.018 Uiso 1 1 calc R U . . .
C19 C 0.18365(7) 0.46091(7) 0.55683(12) 0.0123(2) Uani 1 1 d . . . . .
C20 C 0.10004(8) 0.43556(7) 0.54337(13) 0.0148(2) Uani 1 1 d . . . . .
H20 H 0.081648 0.410493 0.462255 0.018 Uiso 1 1 calc R U . . .
C21 C 0.04281(8) 0.44591(8) 0.64529(14) 0.0183(2) Uani 1 1 d . . . . .
H21 H -0.013684 0.429215 0.631552 0.022 Uiso 1 1 calc R U . . .
C22 C 0.06788(8) 0.48032(8) 0.76606(13) 0.0192(2) Uani 1 1 d . . . . .
H22 H 0.029250 0.486367 0.835876 0.023 Uiso 1 1 calc R U . . .
C23 C 0.15051(8) 0.50592(8) 0.78374(13) 0.0176(2) Uani 1 1 d . . . . .
H23 H 0.168746 0.529246 0.866292 0.021 Uiso 1 1 calc R U . . .
C24 C 0.20644(8) 0.49729(8) 0.68024(12) 0.0147(2) Uani 1 1 d . . . . .
H24 H 0.262106 0.516668 0.693254 0.018 Uiso 1 1 calc R U . . .
C25 C 0.37029(9) 0.33536(9) 0.01691(13) 0.0203(3) Uani 1 1 d . . . . .
H25A H 0.3408(13) 0.2885(13) 0.051(2) 0.031(5) Uiso 1 1 d . . . . .
H25B H 0.4297(14) 0.3313(13) 0.019(2) 0.036(5) Uiso 1 1 d . . . . .
C26 C 0.33005(10) 0.39836(9) -0.04379(13) 0.0218(3) Uani 1 1 d . . . . .
H26A H 0.3584(14) 0.4396(13) -0.087(2) 0.034(5) Uiso 1 1 d . . . . .
H26B H 0.2700(14) 0.3975(13) -0.057(2) 0.034(5) Uiso 1 1 d . . . . .
B B 0.24789(8) 0.45496(8) 0.43233(13) 0.0109(2) Uani 1 1 d . . . . .
Cl1 Cl 0.06624(3) 0.81648(2) 0.16020(5) 0.03842(10) Uani 1 1 d . . . . .
Cl2 Cl 0.09223(2) 0.64977(3) 0.05946(5) 0.03404(9) Uani 1 1 d . . . . .
C27 C 0.04187(10) 0.71196(9) 0.17771(16) 0.0252(3) Uani 1 1 d . . . . .
H27A H -0.019418 0.704662 0.167432 0.030 Uiso 1 1 calc R U . . .
H27B H 0.058728 0.693613 0.268569 0.030 Uiso 1 1 calc R U . . .

loop_
_atom_site_aniso_label
_atom_site_aniso_U_11
_atom_site_aniso_U_22
_atom_site_aniso_U_33
_atom_site_aniso_U_23
_atom_site_aniso_U_13
_atom_site_aniso_U_12
Ag 0.01405(4) 0.01306(4) 0.00870(4) -0.00055(3) 0.00108(3) 0.00149(3)
F1 0.0196(4) 0.0237(4) 0.0215(4) 0.0070(3) 0.0070(3) 0.0031(3)
F2 0.0098(3) 0.0262(4) 0.0254(4) -0.0014(3) 0.0006(3) 0.0010(3)
F3 0.0195(4) 0.0222(4) 0.0208(4) -0.0095(3) 0.0037(3) 0.0008(3)
F4 0.0176(4) 0.0272(4) 0.0203(4) 0.0046(3) 0.0061(3) 0.0031(3)
F5 0.0262(4) 0.0274(4) 0.0131(3) -0.0014(3) -0.0015(3) -0.0026(3)
F6 0.0374(5) 0.0163(4) 0.0227(4) 0.0041(3) 0.0107(4) -0.0073(3)
N1 0.0110(4) 0.0113(4) 0.0111(4) -0.0009(3) 0.0003(3) 0.0002(3)
N2 0.0109(4) 0.0123(4) 0.0110(4) 0.0010(3) 0.0001(3) -0.0001(3)
C1 0.0120(5) 0.0102(5) 0.0107(5) -0.0010(4) 0.0007(4) 0.0000(4)
C2 0.0118(5) 0.0118(5) 0.0130(5) -0.0025(4) 0.0007(4) 0.0007(4)
C3 0.0139(5) 0.0176(5) 0.0152(5) -0.0026(4) -0.0031(4) 0.0039(4)
C4 0.0193(6) 0.0193(6) 0.0113(5) -0.0003(4) -0.0027(4) 0.0052(5)
C5 0.0159(5) 0.0158(5) 0.0109(5) 0.0000(4) 0.0010(4) 0.0024(4)
C6 0.0112(5) 0.0157(5) 0.0170(5) -0.0010(4) 0.0013(4) 0.0011(4)
C7 0.0097(5) 0.0128(5) 0.0113(5) -0.0003(4) -0.0005(4) -0.0001(4)
C8 0.0119(5) 0.0139(5) 0.0124(5) 0.0013(4) -0.0002(4) -0.0018(4)
C9 0.0179(6) 0.0115(5) 0.0186(6) 0.0015(4) 0.0004(4) -0.0015(4)
C10 0.0185(6) 0.0122(5) 0.0203(6) -0.0025(4) 0.0018(5) 0.0014(4)
C11 0.0148(5) 0.0138(5) 0.0152(5) -0.0012(4) 0.0026(4) 0.0005(4)
C12 0.0185(6) 0.0137(5) 0.0138(5) 0.0020(4) 0.0013(4) -0.0019(4)
C13 0.0105(5) 0.0126(5) 0.0117(5) 0.0003(4) 0.0017(4) -0.0003(4)
C14 0.0153(5) 0.0134(5) 0.0167(5) 0.0011(4) -0.0013(4) 0.0006(4)
C15 0.0186(6) 0.0132(5) 0.0227(6) -0.0028(5) 0.0017(5) -0.0006(4)
C16 0.0196(6) 0.0205(6) 0.0171(6) -0.0048(5) 0.0004(5) -0.0052(5)
C17 0.0201(6) 0.0211(6) 0.0156(6) 0.0022(5) -0.0048(5) -0.0032(5)
C18 0.0156(5) 0.0142(5) 0.0159(5) 0.0020(4) -0.0020(4) -0.0007(4)
C19 0.0132(5) 0.0111(5) 0.0128(5) 0.0029(4) 0.0018(4) 0.0016(4)
C20 0.0136(5) 0.0152(5) 0.0157(5) 0.0043(4) 0.0015(4) 0.0012(4)
C21 0.0127(5) 0.0208(6) 0.0218(6) 0.0072(5) 0.0046(5) 0.0015(4)
C22 0.0188(6) 0.0207(6) 0.0184(6) 0.0065(5) 0.0090(5) 0.0054(5)
C23 0.0214(6) 0.0177(6) 0.0139(5) 0.0010(4) 0.0042(4) 0.0046(5)
C24 0.0148(5) 0.0147(5) 0.0147(5) 0.0002(4) 0.0027(4) 0.0013(4)
C25 0.0257(7) 0.0187(6) 0.0164(6) -0.0061(5) 0.0001(5) 0.0010(5)
C26 0.0304(7) 0.0241(7) 0.0109(5) -0.0036(5) -0.0001(5) 0.0034(5)
B 0.0108(5) 0.0115(5) 0.0102(5) 0.0007(4) 0.0005(4) 0.0006(4)
Cl1 0.0380(2) 0.01808(16) 0.0602(3) 0.00443(16) 0.0225(2) -0.00044(14)
Cl2 0.02446(17) 0.02934(18) 0.0488(2) -0.01298(17) 0.01003(16) -0.00569(14)
C27 0.0257(7) 0.0196(6) 0.0308(7) 0.0015(5) 0.0081(6) -0.0043(5)

loop_
_atom_type_symbol
_atom_type_description
_atom_type_scat_dispersion_real
_atom_type_scat_dispersion_imag
_atom_type_scat_source
C C 0.0033 0.0016 'International Tables Vol C Tables 4.2.6.8 and 6.1.1.4'
H H 0.0000 0.0000 'International Tables Vol C Tables 4.2.6.8 and 6.1.1.4'
Ag Ag -0.8971 1.1015 'International Tables Vol C Tables 4.2.6.8 and 6.1.1.4'
B B 0.0013 0.0007 'International Tables Vol C Tables 4.2.6.8 and 6.1.1.4'
Cl Cl 0.1484 0.1585 'International Tables Vol C Tables 4.2.6.8 and 6.1.1.4'
F F 0.0171 0.0103 'International Tables Vol C Tables 4.2.6.8 and 6.1.1.4'
N N 0.0061 0.0033 'International Tables Vol C Tables 4.2.6.8 and 6.1.1.4'

loop_
_geom_angle_atom_site_label_1
_geom_angle_atom_site_label_2
_geom_angle_atom_site_label_3
_geom_angle
_geom_angle_site_symmetry_1
_geom_angle_site_symmetry_3
_geom_angle_publ_flag
N1 Ag C13 77.73(4) . . ?
N2 Ag N1 84.46(4) . . ?
N2 Ag C13 76.42(4) . . ?
C25 Ag N1 119.04(4) . . ?
C25 Ag N2 155.99(4) . . ?
C25 Ag C13 111.49(5) . . ?
C26 Ag N1 153.19(5) . . ?
C26 Ag N2 121.62(4) . . ?
C26 Ag C13 112.21(5) . . ?
C26 Ag C25 34.49(5) . . ?
C1 N1 Ag 112.13(8) . . ?
C2 N1 Ag 127.29(8) . . ?
C2 N1 C1 120.09(10) . . ?
C7 N2 Ag 111.97(7) . . ?
C8 N2 Ag 128.02(8) . . ?
C8 N2 C7 120.01(10) . . ?
N1 C1 C5 117.54(11) . . ?
N1 C1 B 117.48(10) . . ?
C5 C1 B 124.98(10) . . ?
N1 C2 C3 124.42(11) . . ?
N1 C2 C6 115.66(10) . . ?
C3 C2 C6 119.86(11) . . ?
C2 C3 H3 121.7 . . ?
C2 C3 C4 116.62(11) . . ?
C4 C3 H3 121.7 . . ?
C3 C4 H4 120.3 . . ?
C5 C4 C3 119.31(11) . . ?
C5 C4 H4 120.3 . . ?
C1 C5 H5 119.1 . . ?
C4 C5 C1 121.77(11) . . ?
C4 C5 H5 119.1 . . ?
F1 C6 F2 107.07(10) . . ?
F1 C6 F3 106.52(10) . . ?
F1 C6 C2 112.95(10) . . ?
F2 C6 F3 106.59(10) . . ?
F2 C6 C2 111.74(10) . . ?
F3 C6 C2 111.58(10) . . ?
N2 C7 C11 117.80(11) . . ?
N2 C7 B 118.52(10) . . ?
C11 C7 B 123.64(10) . . ?
N2 C8 C9 124.39(11) . . ?
N2 C8 C12 115.27(10) . . ?
C9 C8 C12 120.31(11) . . ?
C8 C9 H9 121.6 . . ?
C8 C9 C10 116.79(11) . . ?
C10 C9 H9 121.6 . . ?
C9 C10 H10 120.4 . . ?
C11 C10 C9 119.19(11) . . ?
C11 C10 H10 120.4 . . ?
C7 C11 H11 119.1 . . ?
C10 C11 C7 121.78(11) . . ?
C10 C11 H11 119.1 . . ?
F4 C12 F5 106.57(10) . . ?
F4 C12 C8 112.43(10) . . ?
F5 C12 C8 112.09(10) . . ?
F6 C12 F4 106.66(10) . . ?
F6 C12 F5 106.70(10) . . ?
F6 C12 C8 111.98(10) . . ?
C14 C13 Ag 98.26(8) . . ?
C14 C13 C18 115.77(11) . . ?
C14 C13 B 121.25(10) . . ?
C18 C13 Ag 90.04(7) . . ?
C18 C13 B 122.76(10) . . ?
B C13 Ag 86.73(6) . . ?
C13 C14 H14 118.7 . . ?
C15 C14 C13 122.52(12) . . ?
C15 C14 H14 118.7 . . ?
C14 C15 H15 120.0 . . ?
C16 C15 C14 119.97(12) . . ?
C16 C15 H15 120.0 . . ?
C15 C16 H16 120.4 . . ?
C17 C16 C15 119.21(12) . . ?
C17 C16 H16 120.4 . . ?
C16 C17 H17 119.9 . . ?
C16 C17 C18 120.22(12) . . ?
C18 C17 H17 119.9 . . ?
C13 C18 H18 118.8 . . ?
C17 C18 C13 122.31(12) . . ?
C17 C18 H18 118.8 . . ?
C20 C19 C24 115.64(11) . . ?
C20 C19 B 121.52(11) . . ?
C24 C19 B 122.66(10) . . ?
C19 C20 H20 118.9 . . ?
C21 C20 C19 122.23(12) . . ?
C21 C20 H20 118.9 . . ?
C20 C21 H21 119.8 . . ?
C22 C21 C20 120.49(12) . . ?
C22 C21 H21 119.8 . . ?
C21 C22 H22 120.5 . . ?
C21 C22 C23 119.06(12) . . ?
C23 C22 H22 120.5 . . ?
C22 C23 H23 120.0 . . ?
C22 C23 C24 119.94(12) . . ?
C24 C23 H23 120.0 . . ?
C19 C24 H24 118.7 . . ?
C23 C24 C19 122.59(12) . . ?
C23 C24 H24 118.7 . . ?
Ag C25 H25A 101.8(12) . . ?
Ag C25 H25B 103.0(13) . . ?
H25A C25 H25B 115.9(18) . . ?
C26 C25 Ag 72.72(8) . . ?
C26 C25 H25A 121.8(12) . . ?
C26 C25 H25B 121.8(13) . . ?
Ag C26 H26A 103.6(13) . . ?
Ag C26 H26B 103.0(12) . . ?
C25 C26 Ag 72.79(8) . . ?
C25 C26 H26A 121.9(13) . . ?
C25 C26 H26B 121.0(13) . . ?
H26A C26 H26B 116.4(18) . . ?
C1 B C7 108.03(9) . . ?
C13 B C1 108.36(9) . . ?
C13 B C7 108.79(9) . . ?
C19 B C1 112.23(9) . . ?
C19 B C7 108.91(9) . . ?
C19 B C13 110.44(9) . . ?
Cl1 C27 Cl2 112.36(8) . . ?
Cl1 C27 H27A 109.1 . . ?
Cl1 C27 H27B 109.1 . . ?
Cl2 C27 H27A 109.1 . . ?
Cl2 C27 H27B 109.1 . . ?
H27A C27 H27B 107.9 . . ?

loop_
_geom_bond_atom_site_label_1
_geom_bond_atom_site_label_2
_geom_bond_distance
_geom_bond_site_symmetry_2
_geom_bond_publ_flag
Ag N1 2.2767(10) . ?
Ag N2 2.2732(10) . ?
Ag C13 2.6908(11) . ?
Ag C25 2.2710(13) . ?
Ag C26 2.2701(13) . ?
F1 C6 1.3407(15) . ?
F2 C6 1.3424(14) . ?
F3 C6 1.3472(14) . ?
F4 C12 1.3442(15) . ?
F5 C12 1.3447(15) . ?
F6 C12 1.3396(14) . ?
N1 C1 1.3607(15) . ?
N1 C2 1.3431(15) . ?
N2 C7 1.3603(15) . ?
N2 C8 1.3442(15) . ?
C1 C5 1.4079(16) . ?
C1 B 1.6540(17) . ?
C2 C3 1.3825(17) . ?
C2 C6 1.5076(16) . ?
C3 H3 0.9500 . ?
C3 C4 1.3900(18) . ?
C4 H4 0.9500 . ?
C4 C5 1.3856(17) . ?
C5 H5 0.9500 . ?
C7 C11 1.4077(16) . ?
C7 B 1.6548(17) . ?
C8 C9 1.3792(17) . ?
C8 C12 1.5089(17) . ?
C9 H9 0.9500 . ?
C9 C10 1.3949(18) . ?
C10 H10 0.9500 . ?
C10 C11 1.3823(17) . ?
C11 H11 0.9500 . ?
C13 C14 1.4075(16) . ?
C13 C18 1.4077(16) . ?
C13 B 1.6425(17) . ?
C14 H14 0.9500 . ?
C14 C15 1.3964(17) . ?
C15 H15 0.9500 . ?
C15 C16 1.3915(19) . ?
C16 H16 0.9500 . ?
C16 C17 1.3899(19) . ?
C17 H17 0.9500 . ?
C17 C18 1.3963(18) . ?
C18 H18 0.9500 . ?
C19 C20 1.4021(17) . ?
C19 C24 1.4114(17) . ?
C19 B 1.6388(17) . ?
C20 H20 0.9500 . ?
C20 C21 1.3985(17) . ?
C21 H21 0.9500 . ?
C21 C22 1.384(2) . ?
C22 H22 0.9500 . ?
C22 C23 1.3922(19) . ?
C23 H23 0.9500 . ?
C23 C24 1.3935(17) . ?
C24 H24 0.9500 . ?
C25 H25A 0.96(2) . ?
C25 H25B 0.95(2) . ?
C25 C26 1.346(2) . ?
C26 H26A 0.92(2) . ?
C26 H26B 0.97(2) . ?
Cl1 C27 1.7508(15) . ?
Cl2 C27 1.7666(16) . ?
C27 H27A 0.9900 . ?
C27 H27B 0.9900 . ?

loop_
_geom_torsion_atom_site_label_1
_geom_torsion_atom_site_label_2
_geom_torsion_atom_site_label_3
_geom_torsion_atom_site_label_4
_geom_torsion
_geom_torsion_site_symmetry_1
_geom_torsion_site_symmetry_2
_geom_torsion_site_symmetry_3
_geom_torsion_site_symmetry_4
_geom_torsion_publ_flag
Ag N1 C1 C5 167.30(8) . . . . ?
Ag N1 C1 B -11.81(12) . . . . ?
Ag N1 C2 C3 -169.45(9) . . . . ?
Ag N1 C2 C6 7.93(15) . . . . ?
Ag N2 C7 C11 -177.65(8) . . . . ?
Ag N2 C7 B 0.29(12) . . . . ?
Ag N2 C8 C9 177.55(9) . . . . ?
Ag N2 C8 C12 -0.41(15) . . . . ?
Ag C13 C14 C15 -94.07(12) . . . . ?
Ag C13 C18 C17 98.75(12) . . . . ?
Ag C13 B C1 -58.95(8) . . . . ?
Ag C13 B C7 58.26(8) . . . . ?
Ag C13 B C19 177.75(8) . . . . ?
N1 C1 C5 C4 4.51(18) . . . . ?
N1 C1 B C7 -58.08(13) . . . . ?
N1 C1 B C13 59.62(13) . . . . ?
N1 C1 B C19 -178.16(10) . . . . ?
N1 C2 C3 C4 2.48(19) . . . . ?
N1 C2 C6 F1 42.28(15) . . . . ?
N1 C2 C6 F2 163.08(10) . . . . ?
N1 C2 C6 F3 -77.70(13) . . . . ?
N2 C7 C11 C10 -0.59(18) . . . . ?
N2 C7 B C1 66.44(13) . . . . ?
N2 C7 B C13 -50.99(13) . . . . ?
N2 C7 B C19 -171.42(10) . . . . ?
N2 C8 C9 C10 0.44(19) . . . . ?
N2 C8 C12 F4 -46.80(14) . . . . ?
N2 C8 C12 F5 73.23(14) . . . . ?
N2 C8 C12 F6 -166.87(11) . . . . ?
C1 N1 C2 C3 1.90(18) . . . . ?
C1 N1 C2 C6 179.27(10) . . . . ?
C2 N1 C1 C5 -5.27(16) . . . . ?
C2 N1 C1 B 175.62(10) . . . . ?
C2 C3 C4 C5 -3.18(18) . . . . ?
C3 C2 C6 F1 -140.22(12) . . . . ?
C3 C2 C6 F2 -19.42(16) . . . . ?
C3 C2 C6 F3 99.81(13) . . . . ?
C3 C4 C5 C1 -0.22(19) . . . . ?
C5 C1 B C7 122.88(12) . . . . ?
C5 C1 B C13 -119.42(12) . . . . ?
C5 C1 B C19 2.80(16) . . . . ?
C6 C2 C3 C4 -174.79(11) . . . . ?
C7 N2 C8 C9 -1.81(18) . . . . ?
C7 N2 C8 C12 -179.77(10) . . . . ?
C8 N2 C7 C11 1.81(16) . . . . ?
C8 N2 C7 B 179.74(10) . . . . ?
C8 C9 C10 C11 0.81(19) . . . . ?
C9 C8 C12 F4 135.15(12) . . . . ?
C9 C8 C12 F5 -104.82(13) . . . . ?
C9 C8 C12 F6 15.08(16) . . . . ?
C9 C10 C11 C7 -0.73(19) . . . . ?
C11 C7 B C1 -115.76(12) . . . . ?
C11 C7 B C13 126.82(12) . . . . ?
C11 C7 B C19 6.39(15) . . . . ?
C12 C8 C9 C10 178.31(11) . . . . ?
C13 C14 C15 C16 0.6(2) . . . . ?
C14 C13 C18 C17 -0.45(18) . . . . ?
C14 C13 B C1 38.73(14) . . . . ?
C14 C13 B C7 155.94(11) . . . . ?
C14 C13 B C19 -84.58(13) . . . . ?
C14 C15 C16 C17 -0.7(2) . . . . ?
C15 C16 C17 C18 0.3(2) . . . . ?
C16 C17 C18 C13 0.3(2) . . . . ?
C18 C13 C14 C15 0.00(18) . . . . ?
C18 C13 B C1 -146.88(11) . . . . ?
C18 C13 B C7 -29.67(15) . . . . ?
C18 C13 B C19 89.81(13) . . . . ?
C19 C20 C21 C22 -1.61(19) . . . . ?
C20 C19 C24 C23 1.50(18) . . . . ?
C20 C19 B C1 -136.43(11) . . . . ?
C20 C19 B C7 104.00(12) . . . . ?
C20 C19 B C13 -15.41(15) . . . . ?
C20 C21 C22 C23 1.22(19) . . . . ?
C21 C22 C23 C24 0.49(19) . . . . ?
C22 C23 C24 C19 -1.91(19) . . . . ?
C24 C19 C20 C21 0.25(17) . . . . ?
C24 C19 B C1 48.55(15) . . . . ?
C24 C19 B C7 -71.01(14) . . . . ?
C24 C19 B C13 169.58(11) . . . . ?
B C1 C5 C4 -176.45(11) . . . . ?
B C7 C11 C10 -178.41(11) . . . . ?
B C13 C14 C15 174.76(11) . . . . ?
B C13 C18 C17 -175.12(12) . . . . ?
B C19 C20 C21 -175.09(11) . . . . ?
B C19 C24 C23 176.79(11) . . . . ?
